data_2236027
loop_
_publ_author_name
'Shirvan, Sadif A.'
'Haydari Dezfuli, Sara'

_publ_section_title
;
 <i>catena</i>-Poly[[tetraaquacopper(II)]-\m-pyrazine-2-carboxamide-\k^3^<i>N</i>^4^:<i>N</i>^1^,<i>O</i>-[bis(sulfato-\k<i>O</i>)copper(II)]-\m-pyrazine-2-carboxamide-\k^3^<i>N</i>^1^,<i>O</i>:<i>N</i>^4^]
;
_journal_coeditor_code XU5585
_journal_issue 8
_journal_name_full 'Acta Crystallographica Section E'
_journal_page_first m1082
_journal_page_last m1083
_journal_paper_doi 10.1107/S1600536812031844
_journal_volume 68
_journal_year 2012
_chemical_formula_iupac '[Cu2 (S O4)2 (C5 H5 N3 O)2 (H2 O)4]'
_chemical_formula_sum 'C5 H9 Cu N3 O7 S'
_chemical_formula_weight 318.77
_chemical_name_systematic
;
<i>catena</i>-Poly[[tetraaquacopper(II)]-\m-pyrazine-2-carboxamide-
\k^3^<i>N</i>^4^:<i>N</i>^1^,<i>O</i>-[bis(sulfato-\k<i>O</i>)copper(II)]-
\m-pyrazine-2-carboxamide-\k^3^<i>N</i>^1^,<i>O</i>:<i>N</i>^4^]
;
_space_group_IT_number 14
_symmetry_cell_setting monoclinic
_symmetry_space_group_name_Hall '-P 2ybc'
_symmetry_space_group_name_H-M 'P 1 21/c 1'
_atom_sites_solution_hydrogens geom
_atom_sites_solution_primary direct
_atom_sites_solution_secondary difmap
_audit_creation_method SHELXL-97
_cell_angle_alpha 90.00
_cell_angle_beta 95.267(9)
_cell_angle_gamma 90.00
_cell_formula_units_Z 4
_cell_length_a 11.2699(12)
_cell_length_b 7.3799(7)
_cell_length_c 11.8669(15)
_cell_measurement_reflns_used 7420
_cell_measurement_temperature 298(2)
_cell_measurement_theta_max 26.00
_cell_measurement_theta_min 1.81
_cell_volume 982.81(19)
_computing_cell_refinement 'SAINT (Bruker, 2007)'
_computing_data_collection 'APEX2 (Bruker, 2007)'
_computing_data_reduction 'SAINT (Bruker, 2007)'
_computing_molecular_graphics 'SHELXTL (Sheldrick, 2008)'
_computing_publication_material 'SHELXTL (Sheldrick, 2008)'
_computing_structure_refinement 'SHELXL97 (Sheldrick, 2008)'
_computing_structure_solution 'SHELXS97 (Sheldrick, 2008))'
_diffrn_ambient_temperature 298(2)
_diffrn_measured_fraction_theta_full 0.998
_diffrn_measured_fraction_theta_max 0.998
_diffrn_measurement_device_type 'Bruker APEXII CCD area-detector'
_diffrn_measurement_method \w
_diffrn_radiation_monochromator graphite
_diffrn_radiation_source 'fine-focus sealed tube'
_diffrn_radiation_type MoK\a
_diffrn_radiation_wavelength 0.71073
_diffrn_reflns_av_R_equivalents 0.0896
_diffrn_reflns_av_sigmaI/netI 0.0588
_diffrn_reflns_limit_h_max 13
_diffrn_reflns_limit_h_min -13
_diffrn_reflns_limit_k_max 9
_diffrn_reflns_limit_k_min -8
_diffrn_reflns_limit_l_max 14
_diffrn_reflns_limit_l_min -14
_diffrn_reflns_number 7420
_diffrn_reflns_theta_full 26.00
_diffrn_reflns_theta_max 26.00
_diffrn_reflns_theta_min 1.81
_exptl_absorpt_coefficient_mu 2.467
_exptl_absorpt_correction_T_max 0.9258
_exptl_absorpt_correction_T_min 0.5891
_exptl_absorpt_correction_type multi-scan
_exptl_absorpt_process_details '(SADABS; Bruker, 2001)'
_exptl_crystal_colour blue
_exptl_crystal_density_diffrn 2.154
_exptl_crystal_density_method 'not measured'
_exptl_crystal_description plate
_exptl_crystal_F_000 644
_exptl_crystal_size_max 0.25
_exptl_crystal_size_mid 0.20
_exptl_crystal_size_min 0.04
_refine_diff_density_max 0.827
_refine_diff_density_min -0.694
_refine_ls_extinction_method none
_refine_ls_goodness_of_fit_ref 1.071
_refine_ls_hydrogen_treatment mixed
_refine_ls_matrix_type full
_refine_ls_number_parameters 173
_refine_ls_number_reflns 1928
_refine_ls_number_restraints 6
_refine_ls_restrained_S_all 1.069
_refine_ls_R_factor_all 0.0484
_refine_ls_R_factor_gt 0.0353
_refine_ls_shift/su_max 0.006
_refine_ls_shift/su_mean 0.001
_refine_ls_structure_factor_coef Fsqd
_refine_ls_weighting_details 'calc w=1/[\s^2^(Fo^2^)+(0.0570P)^2^+0.0000P] where P=(Fo^2^+2Fc^2^)/3'
_refine_ls_weighting_scheme calc
_refine_ls_wR_factor_gt 0.0983
_refine_ls_wR_factor_ref 0.1029
_reflns_number_gt 1544
_reflns_number_total 1928
_reflns_threshold_expression I>2sigma(I)
_cod_data_source_file xu5585.cif
_cod_data_source_block I
_cod_original_sg_symbol_H-M 'P 21/c'
_cod_original_formula_sum 'C5 H9 Cu1 N3 O7 S1'
_cod_database_code 2236027
_cod_database_fobs_code 2236027

loop_
_symmetry_equiv_pos_site_id
_symmetry_equiv_pos_as_xyz
1 x,y,z
2 -x,1/2+y,1/2-z
3 -x,-y,-z
4 x,1/2-y,1/2+z

loop_
_atom_site_type_symbol
_atom_site_label
_atom_site_fract_x
_atom_site_fract_y
_atom_site_fract_z
_atom_site_U_iso_or_equiv
_atom_site_adp_type
_atom_site_calc_flag
_atom_site_refinement_flags
_atom_site_occupancy
_atom_site_symmetry_multiplicity
C C1 0.2270(3) 0.3902(5) 0.4101(3) 0.0263(7) Uani d . 1 1
H H1 0.2189 0.4879 0.3605 0.032 Uiso calc R 1 1
C C2 0.3319(3) 0.2877(5) 0.4182(3) 0.0272(8) Uani d . 1 1
H H2 0.3936 0.3209 0.3756 0.033 Uiso calc R 1 1
C C3 0.2541(3) 0.1005(5) 0.5473(3) 0.0262(8) Uani d . 1 1
H H3 0.2609 0.0001 0.5948 0.031 Uiso calc R 1 1
C C4 0.1517(3) 0.2024(5) 0.5411(3) 0.0230(7) Uani d . 1 1
C C5 0.0473(3) 0.1773(5) 0.6079(3) 0.0261(7) Uani d . 1 1
N N1 0.1397(2) 0.3496(4) 0.4721(2) 0.0230(6) Uani d . 1 1
N N2 0.3451(2) 0.1431(4) 0.4860(2) 0.0229(6) Uani d . 1 1
N N3 0.0314(3) 0.0226(4) 0.6589(3) 0.0333(8) Uani d . 1 1
H H3C -0.0296 0.0077 0.6965 0.040 Uiso calc R 1 1
H H3B 0.0820 -0.0639 0.6547 0.040 Uiso calc R 1 1
O O1 -0.0233(2) 0.3090(4) 0.6107(2) 0.0281(6) Uani d . 1 1
O O2 0.5178(3) 0.0396(4) 0.3047(2) 0.0364(7) Uani d D 1 1
H H2B 0.465(3) 0.007(6) 0.255(3) 0.040(13) Uiso d D 1 1
H H2C 0.562(3) 0.107(5) 0.272(3) 0.045(14) Uiso d D 1 1
O O3 0.5887(2) 0.2275(4) 0.5292(2) 0.0280(6) Uani d D 1 1
H H3D 0.627(4) 0.248(7) 0.5901(17) 0.069(18) Uiso d D 1 1
H H3E 0.620(3) 0.286(5) 0.481(2) 0.033(12) Uiso d D 1 1
O O4 0.3372(2) 0.5564(4) 0.6316(2) 0.0313(6) Uani d . 1 1
O O5 0.2000(3) 0.4720(4) 0.7649(2) 0.0364(7) Uani d . 1 1
O O6 0.1397(2) 0.6869(4) 0.6196(2) 0.0330(6) Uani d . 1 1
O O7 0.2862(2) 0.7724(4) 0.7689(2) 0.0340(6) Uani d . 1 1
Cu Cu1 0.0000 0.5000 0.5000 0.0258(2) Uani d S 1 2
Cu Cu2 0.5000 0.0000 0.5000 0.02044(18) Uani d S 1 2
S S1 0.23960(7) 0.61972(11) 0.69724(6) 0.0199(2) Uani d . 1 1

loop_
_atom_site_aniso_label
_atom_site_aniso_U_11
_atom_site_aniso_U_22
_atom_site_aniso_U_33
_atom_site_aniso_U_12
_atom_site_aniso_U_13
_atom_site_aniso_U_23
C1 0.0328(19) 0.0213(18) 0.0248(16) -0.0008(15) 0.0027(14) 0.0046(14)
C2 0.0224(17) 0.028(2) 0.0322(18) 0.0006(15) 0.0065(14) 0.0026(15)
C3 0.0231(17) 0.026(2) 0.0297(16) 0.0046(15) 0.0026(13) 0.0052(15)
C4 0.0208(17) 0.0205(18) 0.0272(16) 0.0014(13) -0.0011(13) -0.0019(14)
C5 0.0228(17) 0.0268(19) 0.0282(16) 0.0018(14) 0.0000(14) -0.0001(15)
N1 0.0220(14) 0.0189(15) 0.0275(14) 0.0025(11) -0.0019(12) 0.0008(11)
N2 0.0162(13) 0.0230(16) 0.0294(14) 0.0010(11) 0.0021(11) 0.0023(12)
N3 0.0307(17) 0.0274(18) 0.0445(18) 0.0118(13) 0.0175(15) 0.0125(15)
O1 0.0254(12) 0.0270(14) 0.0325(12) 0.0096(10) 0.0050(10) 0.0026(11)
O2 0.0283(14) 0.0500(19) 0.0305(13) -0.0121(13) 0.0003(12) 0.0030(13)
O3 0.0292(14) 0.0275(15) 0.0263(12) -0.0081(11) -0.0023(11) 0.0035(11)
O4 0.0297(13) 0.0359(15) 0.0290(12) 0.0042(11) 0.0068(11) 0.0007(11)
O5 0.0350(15) 0.0319(16) 0.0429(15) 0.0014(12) 0.0080(12) 0.0126(12)
O6 0.0321(14) 0.0281(15) 0.0358(13) 0.0082(11) -0.0135(11) -0.0032(11)
O7 0.0360(14) 0.0310(16) 0.0336(13) -0.0032(12) -0.0044(11) -0.0098(12)
Cu1 0.0225(3) 0.0205(4) 0.0344(3) 0.0111(2) 0.0028(2) 0.0033(2)
Cu2 0.0126(3) 0.0198(3) 0.0290(3) 0.0020(2) 0.0018(2) 0.0008(2)
S1 0.0176(4) 0.0204(4) 0.0212(4) 0.0009(3) -0.0011(3) 0.0001(3)

loop_
_atom_type_symbol
_atom_type_description
_atom_type_scat_dispersion_real
_atom_type_scat_dispersion_imag
_atom_type_scat_source
C C 0.0033 0.0016 'International Tables Vol C Tables 4.2.6.8 and 6.1.1.4'
H H 0.0000 0.0000 'International Tables Vol C Tables 4.2.6.8 and 6.1.1.4'
N N 0.0061 0.0033 'International Tables Vol C Tables 4.2.6.8 and 6.1.1.4'
O O 0.0106 0.0060 'International Tables Vol C Tables 4.2.6.8 and 6.1.1.4'
Cu Cu 0.3201 1.2651 'International Tables Vol C Tables 4.2.6.8 and 6.1.1.4'
S S 0.1246 0.1234 'International Tables Vol C Tables 4.2.6.8 and 6.1.1.4'

loop_
_geom_angle_atom_site_label_1
_geom_angle_atom_site_label_2
_geom_angle_atom_site_label_3
_geom_angle_site_symmetry_1
_geom_angle_site_symmetry_3
_geom_angle
_geom_angle_publ_flag
O1 Cu1 O6 . . 97.77(10) .
O1 Cu1 N1 . . 82.32(10) .
O1 Cu1 O1 . 3_566 180.00 .
O1 Cu1 O6 . 3_566 82.23(10) no
O1 Cu1 N1 . 3_566 97.68(10) .
O6 Cu1 N1 . . 86.20(10) .
O1 Cu1 O6 3_566 . 82.23(10) no
O6 Cu1 O6 . 3_566 180.00 no
O6 Cu1 N1 . 3_566 93.80(10) .
O1 Cu1 N1 3_566 . 97.68(10) no
O6 Cu1 N1 3_566 . 93.80(10) no
N1 Cu1 N1 . 3_566 180.00 no
O1 Cu1 O6 3_566 3_566 97.77(10) no
O1 Cu1 N1 3_566 3_566 82.32(10) no
O6 Cu1 N1 3_566 3_566 86.20(10) no
O2 Cu2 O3 . . 88.84(10) .
O2 Cu2 N2 . . 90.30(10) .
O2 Cu2 O2 . 3_656 180.00 no
O2 Cu2 O3 . 3_656 91.16(10) .
O2 Cu2 N2 . 3_656 89.70(10) .
O3 Cu2 N2 . . 89.41(11) .
O2 Cu2 O3 3_656 . 91.16(10) no
O3 Cu2 O3 . 3_656 180.00 no
O3 Cu2 N2 . 3_656 90.59(11) .
O2 Cu2 N2 3_656 . 89.70(10) no
O3 Cu2 N2 3_656 . 90.59(11) no
N2 Cu2 N2 . 3_656 180.00 no
O2 Cu2 O3 3_656 3_656 88.84(10) no
O2 Cu2 N2 3_656 3_656 90.30(10) no
O3 Cu2 N2 3_656 3_656 89.41(11) no
O4 S1 O5 . . 109.61(17) no
O4 S1 O6 . . 109.82(14) no
O4 S1 O7 . . 107.53(14) no
O5 S1 O6 . . 110.07(17) no
O5 S1 O7 . . 111.47(15) no
O6 S1 O7 . . 108.29(16) no
Cu1 O1 C5 . . 114.4(2) no
Cu1 O6 S1 . . 125.95(17) no
Cu2 O2 H2B . . 123(3) no
Cu2 O2 H2C . . 130(3) no
H2B O2 H2C . . 105(4) no
Cu2 O3 H3D . . 122(3) no
Cu2 O3 H3E . . 125(2) no
H3D O3 H3E . . 107(4) no
Cu1 N1 C4 . . 112.6(2) no
C1 N1 C4 . . 118.7(3) no
Cu1 N1 C1 . . 127.8(2) no
C2 N2 C3 . . 117.6(3) no
Cu2 N2 C2 . . 120.7(2) no
Cu2 N2 C3 . . 121.7(2) no
C5 N3 H3C . . 120.00 no
C5 N3 H3B . . 120.00 no
H3B N3 H3C . . 120.00 no
N1 C1 C2 . . 120.6(3) no
N2 C2 C1 . . 121.3(3) no
N2 C3 C4 . . 121.4(3) no
N1 C4 C5 . . 112.3(3) no
C3 C4 C5 . . 127.2(3) no
N1 C4 C3 . . 120.4(3) no
N3 C5 C4 . . 120.1(3) no
O1 C5 N3 . . 123.1(3) no
O1 C5 C4 . . 116.8(3) no
N1 C1 H1 . . 120.00 no
C2 C1 H1 . . 120.00 no
N2 C2 H2 . . 119.00 no
C1 C2 H2 . . 119.00 no
N2 C3 H3 . . 119.00 no
C4 C3 H3 . . 119.00 no

loop_
_geom_bond_atom_site_label_1
_geom_bond_atom_site_label_2
_geom_bond_site_symmetry_2
_geom_bond_distance
_geom_bond_publ_flag
Cu1 O1 . 1.961(3) yes
Cu1 O6 . 2.447(3) yes
Cu1 N1 . 1.979(3) yes
Cu1 O1 3_566 1.961(3) no
Cu1 O6 3_566 2.447(3) no
Cu1 N1 3_566 1.979(3) no
Cu2 O2 . 2.363(2) yes
Cu2 O3 . 1.968(3) yes
Cu2 N2 . 2.034(2) yes
Cu2 O2 3_656 2.363(2) no
Cu2 O3 3_656 1.968(3) no
Cu2 N2 3_656 2.034(2) no
S1 O4 . 1.481(2) no
S1 O5 . 1.449(3) no
S1 O6 . 1.474(3) no
S1 O7 . 1.479(3) no
O1 C5 . 1.258(4) no
O2 H2B . 0.83(3) no
O2 H2C . 0.83(4) no
O3 H3D . 0.82(3) no
O3 H3E . 0.82(3) no
N1 C1 . 1.316(4) no
N1 C4 . 1.360(5) no
N2 C2 . 1.337(5) no
N2 C3 . 1.348(4) no
N3 C5 . 1.312(5) no
N3 H3C . 0.8600 no
N3 H3B . 0.8600 no
C1 C2 . 1.399(5) no
C3 C4 . 1.374(5) no
C4 C5 . 1.489(5) no
C1 H1 . 0.9300 no
C2 H2 . 0.9300 no
C3 H3 . 0.9300 no

loop_
_geom_contact_atom_site_label_1
_geom_contact_atom_site_label_2
_geom_contact_distance
_geom_contact_site_symmetry_2
_geom_contact_publ_flag
S1 C4 3.683(4) . no
S1 O2 3.479(3) 4_555 no
S1 H3B 2.9500 1_565 no
S1 H3C 2.9000 2_556 no
S1 H3 3.0800 1_565 no
S1 H2C 3.01(4) 3_666 no
S1 H3E 2.84(3) 3_666 no
S1 H3D 2.97(3) 2_656 no
S1 H2B 2.74(4) 4_555 no
O1 O5 3.207(4) . no
O1 N1 2.593(3) . no
O1 C4 2.343(4) . no
O1 N3 3.165(4) 2_556 no
O1 C1 3.187(4) 3_566 no
O1 O6 2.921(3) 3_566 no
O1 N1 2.966(4) 3_566 no
O2 O4 2.845(4) 4_554 no
O2 N2 3.110(4) 3_656 no
O2 O3 3.044(4) . no
O2 N2 3.126(4) . no
O2 C2 3.174(5) . no
O2 S1 3.479(3) 4_554 no
O2 O3 3.106(4) 3_656 no
O2 O7 2.815(4) 3_666 no
O2 C3 3.152(5) 3_656 no
O3 N2 2.845(4) 3_656 no
O3 O7 2.687(3) 2_646 no
O3 C2 3.100(4) . no
O3 O4 2.679(4) 3_666 no
O3 O2 3.044(4) . no
O3 N2 2.816(3) . no
O3 O2 3.106(4) 3_656 no
O3 C3 3.181(4) 3_656 no
O4 N1 3.177(4) . no
O4 C2 3.213(4) . no
O4 O2 2.845(4) 4_555 no
O4 O3 2.679(4) 3_666 no
O4 C1 3.059(4) . no
O5 C2 2.949(5) 4_555 no
O5 C1 3.180(5) 4_555 no
O5 C5 3.252(5) . no
O5 N2 3.081(4) 4_555 no
O5 C4 3.323(4) . no
O5 O1 3.207(4) . no
O5 C3 3.393(4) 4_555 no
O5 N3 2.862(5) 2_556 no
O6 N1 3.247(3) 3_566 no
O6 N3 2.820(4) 1_565 no
O6 N1 3.043(4) . no
O6 O1 2.921(3) 3_566 no
O6 C5 3.419(4) 3_566 no
O7 O3 2.687(3) 2_656 no
O7 C1 3.108(5) 4_565 no
O7 O2 2.815(4) 3_666 no
O1 H3C 2.7400 2_556 no
O1 H1 2.7100 3_566 no
O2 H3 2.6800 3_656 no
O2 H2 2.6800 . no
O3 H2 2.8100 . no
O3 H3 2.8800 3_656 no
O4 H2B 2.01(4) 4_555 no
O4 H3E 1.87(3) 3_666 no
O5 H3C 2.0300 2_556 no
O6 H3B 2.0100 1_565 no
O6 H3 2.7100 1_565 no
O7 H3 2.6600 1_565 no
O7 H3B 2.8300 1_565 no
O7 H2C 2.03(3) 3_666 no
O7 H3D 1.87(3) 2_656 no
O7 H1 2.2400 4_565 no
O7 H2B 2.90(4) 4_555 no
N1 S1 3.439(3) . no
N1 O1 2.593(3) . no
N1 O4 3.177(4) . no
N1 O6 3.043(4) . no
N1 N2 2.764(4) . no
N1 C5 2.368(4) . no
N1 O1 2.966(4) 3_566 no
N1 O6 3.247(3) 3_566 no
N2 O2 3.126(4) . no
N2 O3 2.816(3) . no
N2 N1 2.764(4) . no
N2 O2 3.110(4) 3_656 no
N2 O3 2.845(4) 3_656 no
N2 O5 3.081(4) 4_554 no
N3 O6 2.820(4) 1_545 no
N3 C4 3.428(5) 3_556 no
N3 O1 3.165(4) 2_546 no
N3 O5 2.862(5) 2_546 no
N3 H3 2.7700 . no
C1 O4 3.059(4) . no
C1 O5 3.180(5) 4_554 no
C1 O7 3.108(5) 4_564 no
C2 O4 3.213(4) . no
C2 O5 2.949(5) 4_554 no
C3 O5 3.393(4) 4_554 no
C4 O5 3.323(4) . no
C4 S1 3.683(4) . no
C4 N3 3.428(5) 3_556 no
C5 O5 3.252(5) . no
C3 H3B 2.7000 . no
H1 O1 2.7100 3_566 no
H1 O7 2.2400 4_564 no
H2 O2 2.6800 . no
H2 O3 2.8100 . no
H2B S1 2.74(4) 4_554 no
H2B O4 2.01(4) 4_554 no
H2B O7 2.90(4) 4_554 no
H2C S1 3.01(4) 3_666 no
H2C O7 2.03(3) 3_666 no
H2C H3 2.5500 3_656 no
H2C H3D 2.58(5) 4_554 no
H3 S1 3.0800 1_545 no
H3 O6 2.7100 1_545 no
H3 O7 2.6600 1_545 no
H3 N3 2.7700 . no
H3 H3B 2.2500 . no
H3 O2 2.6800 3_656 no
H3 O3 2.8800 3_656 no
H3 H2C 2.5500 3_656 no
H3B S1 2.9500 1_545 no
H3B O6 2.0100 1_545 no
H3B O7 2.8300 1_545 no
H3B C3 2.7000 . no
H3B H3 2.2500 . no
H3C S1 2.9000 2_546 no
H3C O1 2.7400 2_546 no
H3C O5 2.0300 2_546 no
H3D S1 2.97(3) 2_646 no
H3D O7 1.87(3) 2_646 no
H3D H2C 2.58(5) 4_555 no
H3E S1 2.84(3) 3_666 no
H3E O4 1.87(3) 3_666 no

loop_
_geom_hbond_atom_site_label_D
_geom_hbond_atom_site_label_H
_geom_hbond_atom_site_label_A
_geom_hbond_site_symmetry_A
_geom_hbond_distance_DH
_geom_hbond_distance_HA
_geom_hbond_distance_DA
_geom_hbond_angle_DHA
_geom_hbond_publ_flag
O2 H2B O4 4_554 0.83(3) 2.01(4) 2.845(4) 177(5) yes
O2 H2C O7 3_666 0.83(4) 2.03(3) 2.815(4) 159(3) yes
O3 H3D O7 2_646 0.82(3) 1.87(3) 2.687(3) 175(5) yes
O3 H3E O4 3_666 0.82(3) 1.87(3) 2.679(4) 169(3) yes
N3 H3B O6 1_545 0.8600 2.0100 2.820(4) 157.00 yes
N3 H3C O5 2_546 0.8600 2.0300 2.862(5) 162.00 yes
C1 H1 O7 4_564 0.9300 2.2400 3.108(5) 154.00 yes

loop_
_geom_torsion_atom_site_label_1
_geom_torsion_atom_site_label_2
_geom_torsion_atom_site_label_3
_geom_torsion_atom_site_label_4
_geom_torsion_site_symmetry_1
_geom_torsion
_geom_torsion_publ_flag
O6 Cu1 O1 C5 . -91.3(2) no
N1 Cu1 O1 C5 . -6.2(2) no
O6 Cu1 O1 C5 3_566 88.7(2) no
N1 Cu1 O1 C5 3_566 173.8(2) no
O1 Cu1 O6 S1 . 41.74(18) no
N1 Cu1 O6 S1 . -39.97(17) no
O1 Cu1 O6 S1 3_566 -138.26(18) no
N1 Cu1 O6 S1 3_566 140.03(17) no
O1 Cu1 N1 C4 . -1.9(2) no
O6 Cu1 N1 C4 . 96.4(2) no
O1 Cu1 N1 C4 3_566 178.1(2) no
O1 Cu1 N1 C1 . -170.8(3) no
O6 Cu1 N1 C1 . -72.5(3) no
O1 Cu1 N1 C1 3_566 9.2(3) no
O6 Cu1 N1 C1 3_566 107.6(3) no
O6 Cu1 N1 C4 3_566 -83.6(2) no
O3 Cu2 N2 C3 . -126.7(3) no
O2 Cu2 N2 C3 3_656 -35.5(3) no
O2 Cu2 N2 C3 . 144.5(3) no
O2 Cu2 N2 C2 . -38.0(3) no
O3 Cu2 N2 C2 . 50.8(3) no
O2 Cu2 N2 C2 3_656 142.0(3) no
O3 Cu2 N2 C2 3_656 -129.2(3) no
O3 Cu2 N2 C3 3_656 53.3(3) no
O5 S1 O6 Cu1 . -47.0(2) no
O7 S1 O6 Cu1 . -169.06(14) no
O4 S1 O6 Cu1 . 73.8(2) no
Cu1 O1 C5 C4 . 12.7(4) no
Cu1 O1 C5 N3 . -166.3(3) no
C4 N1 C1 C2 . -2.3(5) no
Cu1 N1 C1 C2 . 166.0(3) no
Cu1 N1 C4 C5 . 8.4(4) no
C1 N1 C4 C5 . 178.4(3) no
Cu1 N1 C4 C3 . -168.8(3) no
C1 N1 C4 C3 . 1.2(5) no
C3 N2 C2 C1 . -0.7(5) no
C2 N2 C3 C4 . -0.4(5) no
Cu2 N2 C3 C4 . 177.2(3) no
Cu2 N2 C2 C1 . -178.3(3) no
N1 C1 C2 N2 . 2.1(5) no
N2 C3 C4 N1 . 0.2(5) no
N2 C3 C4 C5 . -176.6(3) no
N1 C4 C5 O1 . -14.2(5) no
C3 C4 C5 N3 . -18.3(6) no
N1 C4 C5 N3 . 164.8(3) no
C3 C4 C5 O1 . 162.7(4) no
